data_7132934
loop_
_publ_author_name
'Gilbert-Bass, Kito'
'Stennett, Cary R.'
'Grotjahn, Robin'
'Ziller, Joseph W.'
'Furche, Filipp'
'Evans, William J.'

_publ_section_title
;
 Exploring sulfur donor atom coordination chemistry with La(II), Nd(II),
 and Tm(II) using a terphenylthiolate ligand.
;
_journal_issue 34
_journal_name_full 'Chemical communications (Cambridge, England)'
_journal_page_first 4601
_journal_page_last 4604
_journal_paper_doi 10.1039/d4cc01037j
_journal_volume 60
_journal_year 2024
_chemical_formula_moiety 'C72 H98 S2 Tm'
_chemical_formula_sum 'C72 H98 S2 Tm'
_chemical_formula_weight 1196.55
_chemical_melting_point ?
_chemical_properties_physical Air-sensitive,Moisture-sensitive,Oxygen-sensitive
_space_group_crystal_system triclinic
_space_group_IT_number 2
_space_group_name_Hall '-P 1'
_space_group_name_H-M_alt 'P -1'
_atom_sites_solution_hydrogens geom
_atom_sites_solution_primary direct
_atom_sites_solution_secondary difmap
_audit_creation_date 2023-05-07
_audit_creation_method
;
Olex2 1.5
(compiled 2023.03.06 svn.rbb2c1857 for OlexSys, GUI svn.r6748)

Dolomanov, O.V., Bourhis, L.J., Gildea, R.J, Howard, J.A.K. & Puschmann, H.
 (2009), J. Appl. Cryst. 42, 339-341.

Sheldrick, G.M. (2008). Acta Cryst. A64, 112-122.

Sheldrick, G.M. (2015). Acta Cryst. A71, 3-8.
;
_audit_update_record
;
2023-05-07 deposited with the CCDC.	2024-03-28 downloaded from the CCDC.
;
_cell_angle_alpha 104.3400(10)
_cell_angle_beta 93.6930(10)
_cell_angle_gamma 98.5700(10)
_cell_formula_units_Z 2
_cell_length_a 13.2573(10)
_cell_length_b 14.2636(10)
_cell_length_c 18.3627(13)
_cell_measurement_reflns_used 9308
_cell_measurement_temperature 133.15
_cell_measurement_theta_max 30.47
_cell_measurement_theta_min 2.39
_cell_volume 3307.9(4)
_computing_cell_refinement 'Bruker SAINT 8.34a, 2013'
_computing_data_collection 'Bruker APEX2 2014.11-0, 2014'
_computing_data_reduction 'Bruker SAINT 8.34a, 2013'
_computing_molecular_graphics 'Olex2 1.5 (Dolomanov et al., 2009)'
_computing_publication_material 'Olex2 1.5 (Dolomanov et al., 2009)'
_computing_structure_refinement 'SHELXL-2014/7 (Sheldrick, 2014)'
_computing_structure_solution 'Bruker SHELXTL 2014/4 (XT)'
_diffrn_ambient_temperature 133.15
_diffrn_measured_fraction_theta_full 1.000
_diffrn_measured_fraction_theta_max 0.964
_diffrn_measurement_device_type 'Bruker APEX-II CCD'
_diffrn_measurement_method '\f and \w scans'
_diffrn_radiation_monochromator graphite
_diffrn_radiation_type MoK\a
_diffrn_radiation_wavelength 0.71073
_diffrn_reflns_av_R_equivalents 0.0350
_diffrn_reflns_av_unetI/netI 0.0368
_diffrn_reflns_Laue_measured_fraction_full 1.000
_diffrn_reflns_Laue_measured_fraction_max 0.964
_diffrn_reflns_limit_h_max 18
_diffrn_reflns_limit_h_min -18
_diffrn_reflns_limit_k_max 20
_diffrn_reflns_limit_k_min -20
_diffrn_reflns_limit_l_max 25
_diffrn_reflns_limit_l_min -26
_diffrn_reflns_number 82334
_diffrn_reflns_point_group_measured_fraction_full 1.000
_diffrn_reflns_point_group_measured_fraction_max 0.964
_diffrn_reflns_theta_full 25.242
_diffrn_reflns_theta_max 30.538
_diffrn_reflns_theta_min 1.151
_diffrn_source 'fine-focus sealed tube'
_diffrn_source_current 30.0
_diffrn_source_power 1.5
_diffrn_source_voltage 50.0
_diffrn_standards_number 0
_exptl_absorpt_coefficient_mu 1.442
_exptl_absorpt_correction_T_max 0.7461
_exptl_absorpt_correction_T_min 0.6526
_exptl_absorpt_correction_type multi-scan
_exptl_absorpt_process_details
;
SADABS-2014/5 (Bruker,2014/5) was used for absorption correction.
wR2(int) was 0.0469 before and 0.0336 after correction.
The Ratio of minimum to maximum transmission is 0.8747.
The \l/2 correction factor is 0.00150.
;
_exptl_crystal_colour green
_exptl_crystal_colour_primary green
_exptl_crystal_density_diffrn 1.201
_exptl_crystal_density_meas ?
_exptl_crystal_density_method not_measured
_exptl_crystal_description block
_exptl_crystal_F_000 1262
_exptl_crystal_recrystallization_method 'Re-crystallisation from solvent: Hexane, diethyl ether'
_exptl_crystal_size_max 0.241
_exptl_crystal_size_mid 0.24
_exptl_crystal_size_min 0.112
_refine_diff_density_max 2.452
_refine_diff_density_min -0.948
_refine_diff_density_rms 0.086
_refine_ls_extinction_method none
_refine_ls_goodness_of_fit_ref 1.030
_refine_ls_hydrogen_treatment constr
_refine_ls_matrix_type full
_refine_ls_number_parameters 760
_refine_ls_number_reflns 19517
_refine_ls_number_restraints 0
_refine_ls_restrained_S_all 1.030
_refine_ls_R_factor_all 0.0452
_refine_ls_R_factor_gt 0.0331
_refine_ls_shift/su_max 0.003
_refine_ls_shift/su_mean 0.000
_refine_ls_structure_factor_coef Fsqd
_refine_ls_weighting_details 'w=1/[\s^2^(Fo^2^)+(0.0351P)^2^+2.4236P] where P=(Fo^2^+2Fc^2^)/3'
_refine_ls_weighting_scheme calc
_refine_ls_wR_factor_gt 0.0728
_refine_ls_wR_factor_ref 0.0774
_reflns_Friedel_coverage 0.000
_reflns_number_gt 16608
_reflns_number_total 19517
_reflns_threshold_expression 'I > 2\s(I)'
_cod_data_source_file d4cc01037j2.cif
_cod_data_source_block crs268
_cod_depositor_comments
;
The following automatic conversions were performed:

data item '_chemical_melting_point' value 'not measured' was changed
to '?' -- the value is undefined or not given.

data item '_exptl_crystal_density_meas' value 'not_measured' was
changed to '?' -- the value is perceived as not measured.

Automatic conversion script
Id: cif_fix_values 8170 2020-07-09 18:12:32Z antanas 

 Adding full bibliography for 7132934--7132940.cif.
;
_cod_database_code 7132934
_shelx_space_group_comment
;
The symmetry employed for this shelxl refinement is uniquely defined
by the following loop, which should always be used as a source of
symmetry information in preference to the above space-group names.
They are only intended as comments.
;
_shelx_estimated_absorpt_t_max 0.855
_shelx_estimated_absorpt_t_min 0.723
_olex2_refinement_description
;
1. Fixed Uiso
 At 1.2 times of:
  All C(H) groups, All C(H,H) groups
 At 1.5 times of:
  All C(H,H,H) groups
2. Others
 Fixed Sof: H19(0.45) H19A(0.55) H34(0.6) H34A(0.4) H70(0.5) H70A(0.5)
 C20(0.45) H20A(0.45) H20B(0.45) H20C(0.45) C21(0.45) H21A(0.45) H21B(0.45)
 H21C(0.45) C35(0.6) H35A(0.6) H35B(0.6) H35C(0.6) C36(0.6) H36A(0.6) H36B(0.6)
 H36C(0.6) C71(0.5) H71A(0.5) H71B(0.5) H71C(0.5) C72(0.5) H72A(0.5) H72B(0.5)
 H72C(0.5) C20A(0.55) H20D(0.55) H20E(0.55) H20F(0.55) C21A(0.55) H21D(0.55)
 H21E(0.55) H21F(0.55) C35A(0.4) H35D(0.4) H35E(0.4) H35F(0.4) C36A(0.4)
 H36D(0.4) H36E(0.4) H36F(0.4) C71A(0.5) H71D(0.5) H71E(0.5) H71F(0.5)
 C72A(0.5) H72D(0.5) H72E(0.5) H72F(0.5)
3.a Ternary CH refined with riding coordinates:
 C13(H13), C16(H16), C19(H19), C19(H19A), C28(H28), C31(H31), C34(H34),
 C34(H34A), C49(H49), C52(H52), C55(H55), C64(H64), C67(H67), C70(H70),
 C70(H70A)
3.b Aromatic/amide H refined with riding coordinates:
 C3(H3), C4(H4), C5(H5), C9(H9), C11(H11), C24(H24), C26(H26), C39(H39),
 C40(H40), C41(H41), C45(H45), C47(H47), C60(H60), C62(H62)
3.c Idealised Me refined as rotating group:
 C14(H14A,H14B,H14C), C15(H15A,H15B,H15C), C17(H17A,H17B,H17C), C18(H18A,H18B,
 H18C), C29(H29A,H29B,H29C), C30(H30A,H30B,H30C), C32(H32A,H32B,H32C), C33(H33A,
 H33B,H33C), C50(H50A,H50B,H50C), C51(H51A,H51B,H51C), C53(H53A,H53B,H53C),
 C54(H54A,H54B,H54C), C56(H56A,H56B,H56C), C57(H57A,H57B,H57C), C65(H65A,H65B,
 H65C), C66(H66A,H66B,H66C), C68(H68A,H68B,H68C), C69(H69A,H69B,H69C), C20(H20A,
 H20B,H20C), C21(H21A,H21B,H21C), C35(H35A,H35B,H35C), C36(H36A,H36B,H36C),
 C71(H71A,H71B,H71C), C72(H72A,H72B,H72C), C20A(H20D,H20E,H20F), C21A(H21D,H21E,
 H21F), C35A(H35D,H35E,H35F), C36A(H36D,H36E,H36F), C71A(H71D,H71E,H71F),
 C72A(H72D,H72E,H72F)
;
_olex2_submission_special_instructions 'No special instructions were received'

loop_
_space_group_symop_operation_xyz
'x, y, z'
'-x, -y, -z'

loop_
_atom_site_label
_atom_site_type_symbol
_atom_site_fract_x
_atom_site_fract_y
_atom_site_fract_z
_atom_site_U_iso_or_equiv
_atom_site_adp_type
_atom_site_occupancy
_atom_site_site_symmetry_order
_atom_site_calc_flag
_atom_site_refinement_flags_posn
_atom_site_refinement_flags_adp
_atom_site_refinement_flags_occupancy
_atom_site_disorder_assembly
_atom_site_disorder_group
Tm1 Tm 0.29853(2) 0.63146(2) 0.29167(2) 0.02178(3) Uani 1 1 d . . . . .
S1 S 0.18170(4) 0.44946(4) 0.25209(4) 0.03137(13) Uani 1 1 d . . . . .
S2 S 0.43493(4) 0.75651(4) 0.24091(3) 0.02534(11) Uani 1 1 d . . . . .
C1 C 0.23748(15) 0.35691(14) 0.27763(12) 0.0207(4) Uani 1 1 d . . . . .
C2 C 0.18258(16) 0.26010(15) 0.25964(13) 0.0230(4) Uani 1 1 d . . . . .
C3 C 0.22907(18) 0.18576(16) 0.27596(14) 0.0292(5) Uani 1 1 d . . . . .
H3 H 0.192636 0.120276 0.261917 0.035 Uiso 1 1 calc R U . . .
C4 C 0.32767(19) 0.20518(17) 0.31235(15) 0.0321(5) Uani 1 1 d . . . . .
H4 H 0.359086 0.153368 0.322354 0.039 Uiso 1 1 calc R U . . .
C5 C 0.37996(18) 0.30108(16) 0.33399(14) 0.0287(5) Uani 1 1 d . . . . .
H5 H 0.446553 0.315211 0.360686 0.034 Uiso 1 1 calc R U . . .
C6 C 0.33599(16) 0.37683(15) 0.31705(12) 0.0210(4) Uani 1 1 d . . . . .
C7 C 0.07313(16) 0.23959(15) 0.22558(13) 0.0234(4) Uani 1 1 d . . . . .
C8 C 0.04888(16) 0.21606(15) 0.14728(13) 0.0234(4) Uani 1 1 d . . . . .
C9 C -0.05351(16) 0.20285(16) 0.11792(13) 0.0255(4) Uani 1 1 d . . . . .
H9 H -0.069864 0.186435 0.064662 0.031 Uiso 1 1 calc R U . . .
C10 C -0.13214(16) 0.21293(17) 0.16410(13) 0.0273(5) Uani 1 1 d . . . . .
C11 C -0.10677(18) 0.23347(18) 0.24161(14) 0.0299(5) Uani 1 1 d . . . . .
H11 H -0.159892 0.239065 0.273964 0.036 Uiso 1 1 calc R U . . .
C12 C -0.00532(17) 0.24620(17) 0.27355(13) 0.0280(5) Uani 1 1 d . . . . .
C13 C 0.13137(16) 0.20429(16) 0.09376(13) 0.0264(5) Uani 1 1 d . . . . .
H13 H 0.198524 0.213389 0.124916 0.032 Uiso 1 1 calc R U . . .
C14 C 0.1395(3) 0.2811(2) 0.0495(2) 0.0523(8) Uani 1 1 d . . . . .
H14A H 0.150676 0.346711 0.084607 0.078 Uiso 1 1 calc R U . . .
H14B H 0.075857 0.271652 0.016309 0.078 Uiso 1 1 calc R U . . .
H14C H 0.197229 0.274771 0.018898 0.078 Uiso 1 1 calc R U . . .
C15 C 0.11299(19) 0.10115(18) 0.04015(15) 0.0335(5) Uani 1 1 d . . . . .
H15A H 0.105908 0.052305 0.069602 0.050 Uiso 1 1 calc R U . . .
H15B H 0.171198 0.093063 0.010235 0.050 Uiso 1 1 calc R U . . .
H15C H 0.050073 0.091981 0.006260 0.050 Uiso 1 1 calc R U . . .
C16 C -0.24343(17) 0.20121(19) 0.13123(14) 0.0319(5) Uani 1 1 d . . . . .
H16 H -0.285673 0.217930 0.174323 0.038 Uiso 1 1 calc R U . . .
C17 C -0.2843(2) 0.0965(2) 0.08675(17) 0.0404(6) Uani 1 1 d . . . . .
H17A H -0.246007 0.079213 0.042846 0.061 Uiso 1 1 calc R U . . .
H17B H -0.357138 0.090264 0.069608 0.061 Uiso 1 1 calc R U . . .
H17C H -0.276310 0.052081 0.119005 0.061 Uiso 1 1 calc R U . . .
C18 C -0.2566(2) 0.2711(2) 0.08077(19) 0.0455(7) Uani 1 1 d . . . . .
H18A H -0.229610 0.338851 0.109484 0.068 Uiso 1 1 calc R U . . .
H18B H -0.329596 0.265227 0.064247 0.068 Uiso 1 1 calc R U . . .
H18C H -0.219069 0.253677 0.036467 0.068 Uiso 1 1 calc R U . . .
C19 C 0.0192(2) 0.26844(19) 0.35902(14) 0.0349(6) Uani 1 1 d . . . . .
H19 H 0.090832 0.257143 0.368931 0.042 Uiso 0.45 1 calc R U P A 1
H19A H 0.094177 0.295487 0.369928 0.042 Uiso 0.55 1 calc R U P B 2
C22 C 0.39362(15) 0.47969(14) 0.34084(12) 0.0189(4) Uani 1 1 d . . . . .
C23 C 0.37364(15) 0.54618(15) 0.40697(12) 0.0197(4) Uani 1 1 d . . . . .
C24 C 0.43096(16) 0.64150(15) 0.42847(12) 0.0212(4) Uani 1 1 d . . . . .
H24 H 0.415950 0.686839 0.472119 0.025 Uiso 1 1 calc R U . . .
C25 C 0.50964(15) 0.67204(15) 0.38769(12) 0.0213(4) Uani 1 1 d . . . . .
C26 C 0.52560(16) 0.60567(16) 0.32171(12) 0.0229(4) Uani 1 1 d . . . . .
H26 H 0.576656 0.625757 0.292103 0.027 Uiso 1 1 calc R U . . .
C27 C 0.46921(16) 0.51033(16) 0.29726(12) 0.0219(4) Uani 1 1 d . . . . .
C28 C 0.29577(16) 0.51506(16) 0.45713(13) 0.0246(4) Uani 1 1 d . . . . .
H28 H 0.254457 0.450219 0.428792 0.030 Uiso 1 1 calc R U . . .
C29 C 0.2222(2) 0.5879(2) 0.47808(18) 0.0441(7) Uani 1 1 d . . . . .
H29A H 0.260142 0.650235 0.510199 0.066 Uiso 1 1 calc R U . . .
H29B H 0.168786 0.561204 0.505523 0.066 Uiso 1 1 calc R U . . .
H29C H 0.190340 0.599006 0.431971 0.066 Uiso 1 1 calc R U . . .
C30 C 0.3502(2) 0.5018(3) 0.52818(17) 0.0465(7) Uani 1 1 d . . . . .
H30A H 0.397135 0.454815 0.514246 0.070 Uiso 1 1 calc R U . . .
H30B H 0.299480 0.476835 0.558356 0.070 Uiso 1 1 calc R U . . .
H30C H 0.389251 0.565066 0.557851 0.070 Uiso 1 1 calc R U . . .
C31 C 0.57689(18) 0.77269(17) 0.41710(14) 0.0288(5) Uani 1 1 d . . . . .
H31 H 0.531710 0.822731 0.416301 0.035 Uiso 1 1 calc R U . . .
C32 C 0.6191(3) 0.7880(2) 0.49954(17) 0.0522(8) Uani 1 1 d . . . . .
H32A H 0.562209 0.776980 0.529631 0.078 Uiso 1 1 calc R U . . .
H32B H 0.656409 0.855266 0.519362 0.078 Uiso 1 1 calc R U . . .
H32C H 0.665761 0.741480 0.502411 0.078 Uiso 1 1 calc R U . . .
C33 C 0.6635(2) 0.7930(2) 0.37044(18) 0.0433(7) Uani 1 1 d . . . . .
H33A H 0.709313 0.744880 0.369610 0.065 Uiso 1 1 calc R U . . .
H33B H 0.701985 0.859265 0.392776 0.065 Uiso 1 1 calc R U . . .
H33C H 0.635193 0.787884 0.318700 0.065 Uiso 1 1 calc R U . . .
C34 C 0.49216(19) 0.44106(19) 0.22510(14) 0.0319(5) Uani 1 1 d . . . . .
H34 H 0.432747 0.385626 0.210081 0.038 Uiso 0.6 1 calc R U P C 1
H34A H 0.473009 0.371475 0.227536 0.038 Uiso 0.4 1 calc R U P D 2
C37 C 0.38189(16) 0.84192(15) 0.20270(12) 0.0203(4) Uani 1 1 d . . . . .
C38 C 0.44645(16) 0.91174(16) 0.17635(12) 0.0224(4) Uani 1 1 d . . . . .
C39 C 0.40362(18) 0.97667(18) 0.14364(14) 0.0289(5) Uani 1 1 d . . . . .
H39 H 0.447185 1.022947 0.125390 0.035 Uiso 1 1 calc R U . . .
C40 C 0.29885(19) 0.97535(19) 0.13706(15) 0.0339(5) Uani 1 1 d . . . . .
H40 H 0.270624 1.019596 0.113874 0.041 Uiso 1 1 calc R U . . .
C41 C 0.23551(18) 0.90873(19) 0.16471(14) 0.0309(5) Uani 1 1 d . . . . .
H41 H 0.163600 0.908139 0.161003 0.037 Uiso 1 1 calc R U . . .
C42 C 0.27595(16) 0.84271(16) 0.19782(12) 0.0228(4) Uani 1 1 d . . . . .
C43 C 0.56020(16) 0.91730(16) 0.18625(12) 0.0225(4) Uani 1 1 d . . . . .
C44 C 0.60861(17) 0.85347(16) 0.13496(13) 0.0267(5) Uani 1 1 d . . . . .
C45 C 0.71360(18) 0.85598(17) 0.14965(14) 0.0296(5) Uani 1 1 d . . . . .
H45 H 0.746908 0.813055 0.114793 0.036 Uiso 1 1 calc R U . . .
C46 C 0.77109(17) 0.91928(17) 0.21365(14) 0.0279(5) Uani 1 1 d . . . . .
C47 C 0.72224(17) 0.98356(17) 0.26201(13) 0.0266(5) Uani 1 1 d . . . . .
H47 H 0.761159 1.028581 0.305140 0.032 Uiso 1 1 calc R U . . .
C48 C 0.61797(17) 0.98480(16) 0.24987(12) 0.0242(4) Uani 1 1 d . . . . .
C49 C 0.54868(19) 0.7825(2) 0.06497(14) 0.0363(6) Uani 1 1 d . . . . .
H49 H 0.474092 0.782181 0.070534 0.044 Uiso 1 1 calc R U . . .
C50 C 0.5684(3) 0.6782(2) 0.05663(17) 0.0535(8) Uani 1 1 d . . . . .
H50A H 0.638446 0.674098 0.043683 0.080 Uiso 1 1 calc R U . . .
H50B H 0.519452 0.632827 0.016445 0.080 Uiso 1 1 calc R U . . .
H50C H 0.559927 0.660373 0.104383 0.080 Uiso 1 1 calc R U . . .
C51 C 0.5717(2) 0.8169(2) -0.00600(16) 0.0432(6) Uani 1 1 d . . . . .
H51A H 0.554134 0.882477 -0.000597 0.065 Uiso 1 1 calc R U . . .
H51B H 0.530765 0.770870 -0.050356 0.065 Uiso 1 1 calc R U . . .
H51C H 0.644739 0.819305 -0.012387 0.065 Uiso 1 1 calc R U . . .
C52 C 0.88495(18) 0.91909(19) 0.23059(15) 0.0327(5) Uani 1 1 d . . . . .
H52 H 0.905042 0.957923 0.284233 0.039 Uiso 1 1 calc R U . . .
C53 C 0.9087(3) 0.8178(3) 0.2252(3) 0.0707(12) Uani 1 1 d . . . . .
H53A H 0.868113 0.787560 0.258798 0.106 Uiso 1 1 calc R U . . .
H53B H 0.981866 0.822327 0.240349 0.106 Uiso 1 1 calc R U . . .
H53C H 0.891506 0.777515 0.173037 0.106 Uiso 1 1 calc R U . . .
C54 C 0.94777(19) 0.9707(2) 0.18265(19) 0.0443(7) Uani 1 1 d . . . . .
H54A H 0.932341 0.933460 0.129531 0.066 Uiso 1 1 calc R U . . .
H54B H 1.020812 0.975562 0.198470 0.066 Uiso 1 1 calc R U . . .
H54C H 0.931278 1.036685 0.188580 0.066 Uiso 1 1 calc R U . . .
C55 C 0.56677(18) 1.05496(17) 0.30656(13) 0.0288(5) Uani 1 1 d . . . . .
H55 H 0.499522 1.059015 0.280583 0.035 Uiso 1 1 calc R U . . .
C56 C 0.5435(3) 1.0145(2) 0.37368(17) 0.0483(7) Uani 1 1 d . . . . .
H56A H 0.501566 0.948916 0.355909 0.072 Uiso 1 1 calc R U . . .
H56B H 0.506002 1.058117 0.407474 0.072 Uiso 1 1 calc R U . . .
H56C H 0.607878 1.010191 0.401058 0.072 Uiso 1 1 calc R U . . .
C57 C 0.6268(3) 1.1589(2) 0.3331(2) 0.0605(10) Uani 1 1 d . . . . .
H57A H 0.693357 1.157935 0.359218 0.091 Uiso 1 1 calc R U . . .
H57B H 0.588205 1.200097 0.367810 0.091 Uiso 1 1 calc R U . . .
H57C H 0.637646 1.185585 0.289378 0.091 Uiso 1 1 calc R U . . .
C58 C 0.20686(15) 0.77338(16) 0.22939(12) 0.0215(4) Uani 1 1 d . . . . .
C59 C 0.19324(16) 0.79753(16) 0.30689(13) 0.0229(4) Uani 1 1 d . . . . .
C60 C 0.12506(17) 0.73341(16) 0.33476(14) 0.0259(4) Uani 1 1 d . . . . .
H60 H 0.117733 0.749138 0.387318 0.031 Uiso 1 1 calc R U . . .
C61 C 0.06724(17) 0.64674(16) 0.28766(14) 0.0271(5) Uani 1 1 d . . . . .
C62 C 0.08542(17) 0.62329(16) 0.21204(14) 0.0274(5) Uani 1 1 d . . . . .
H62 H 0.049758 0.563256 0.179562 0.033 Uiso 1 1 calc R U . . .
C63 C 0.15375(17) 0.68401(16) 0.18170(13) 0.0252(4) Uani 1 1 d . . . . .
C64 C 0.24470(18) 0.89521(17) 0.35955(13) 0.0277(5) Uani 1 1 d . . . . .
H64 H 0.300705 0.923859 0.333470 0.033 Uiso 1 1 calc R U . . .
C65 C 0.1674(2) 0.96527(19) 0.37234(19) 0.0453(7) Uani 1 1 d . . . . .
H65A H 0.138348 0.970891 0.323477 0.068 Uiso 1 1 calc R U . . .
H65B H 0.201887 1.030088 0.402713 0.068 Uiso 1 1 calc R U . . .
H65C H 0.112341 0.939882 0.399060 0.068 Uiso 1 1 calc R U . . .
C66 C 0.2930(2) 0.8856(2) 0.43403(15) 0.0416(6) Uani 1 1 d . . . . .
H66A H 0.239243 0.862079 0.462580 0.062 Uiso 1 1 calc R U . . .
H66B H 0.330293 0.949841 0.463485 0.062 Uiso 1 1 calc R U . . .
H66C H 0.340795 0.838827 0.424110 0.062 Uiso 1 1 calc R U . . .
C67 C -0.01332(19) 0.58371(19) 0.31905(18) 0.0383(6) Uani 1 1 d . . . . .
H67 H 0.024665 0.549954 0.350849 0.046 Uiso 1 1 calc R U . . .
C68 C -0.0827(2) 0.5048(3) 0.2598(2) 0.0634(10) Uani 1 1 d . . . . .
H68A H -0.119226 0.534804 0.225901 0.095 Uiso 1 1 calc R U . . .
H68B H -0.132362 0.468091 0.284200 0.095 Uiso 1 1 calc R U . . .
H68C H -0.041712 0.460071 0.230668 0.095 Uiso 1 1 calc R U . . .
C69 C -0.0770(3) 0.6459(3) 0.3706(2) 0.0666(11) Uani 1 1 d . . . . .
H69A H -0.031657 0.693519 0.411848 0.100 Uiso 1 1 calc R U . . .
H69B H -0.125359 0.603421 0.391739 0.100 Uiso 1 1 calc R U . . .
H69C H -0.115134 0.680902 0.341641 0.100 Uiso 1 1 calc R U . . .
C70 C 0.1664(2) 0.65507(19) 0.09759(13) 0.0335(5) Uani 1 1 d . . . . .
H70 H 0.225670 0.703033 0.090457 0.040 Uiso 0.5 1 calc R U P E 1
H70A H 0.184597 0.715367 0.079418 0.040 Uiso 0.5 1 calc R U P F 2
C20 C -0.0562(7) 0.1959(5) 0.3972(4) 0.0461(18) Uani 0.45 1 d . . P G 1
H20A H -0.125078 0.213078 0.396348 0.069 Uiso 0.45 1 calc R U P G 1
H20B H -0.028623 0.203793 0.449560 0.069 Uiso 0.45 1 calc R U P G 1
H20C H -0.059924 0.127490 0.368376 0.069 Uiso 0.45 1 calc R U P G 1
C21 C 0.0145(5) 0.3705(6) 0.4012(4) 0.0335(15) Uani 0.45 1 d . . P G 1
H21A H 0.066511 0.416133 0.385938 0.050 Uiso 0.45 1 calc R U P G 1
H21B H 0.027514 0.377280 0.455588 0.050 Uiso 0.45 1 calc R U P G 1
H21C H -0.053703 0.385513 0.390076 0.050 Uiso 0.45 1 calc R U P G 1
C35 C 0.5867(5) 0.3964(5) 0.2408(3) 0.0594(16) Uani 0.6 1 d . . P H 1
H35A H 0.647503 0.448071 0.253749 0.089 Uiso 0.6 1 calc R U P H 1
H35B H 0.595840 0.346186 0.195625 0.089 Uiso 0.6 1 calc R U P H 1
H35C H 0.577308 0.366465 0.283012 0.089 Uiso 0.6 1 calc R U P H 1
C36 C 0.5023(5) 0.4849(4) 0.1594(3) 0.0454(12) Uani 0.6 1 d . . P H 1
H36A H 0.442314 0.515444 0.151853 0.068 Uiso 0.6 1 calc R U P H 1
H36B H 0.506661 0.433219 0.113769 0.068 Uiso 0.6 1 calc R U P H 1
H36C H 0.564542 0.534664 0.169360 0.068 Uiso 0.6 1 calc R U P H 1
C71 C 0.1946(6) 0.5563(4) 0.0690(3) 0.0408(13) Uani 0.5 1 d . . P I 1
H71A H 0.256397 0.551545 0.099284 0.061 Uiso 0.5 1 calc R U P I 1
H71B H 0.207969 0.546720 0.016054 0.061 Uiso 0.5 1 calc R U P I 1
H71C H 0.138088 0.505691 0.073012 0.061 Uiso 0.5 1 calc R U P I 1
C72 C 0.0744(5) 0.6734(5) 0.0540(3) 0.0414(13) Uani 0.5 1 d . . P I 1
H72A H 0.012812 0.630661 0.061091 0.062 Uiso 0.5 1 calc R U P I 1
H72B H 0.084187 0.659227 0.000148 0.062 Uiso 0.5 1 calc R U P I 1
H72C H 0.066428 0.742224 0.072365 0.062 Uiso 0.5 1 calc R U P I 1
C20A C 0.0048(7) 0.1814(5) 0.3831(4) 0.0590(19) Uani 0.55 1 d . . P G 2
H20D H -0.067789 0.151183 0.372991 0.089 Uiso 0.55 1 calc R U P G 2
H20E H 0.026053 0.196829 0.437486 0.089 Uiso 0.55 1 calc R U P G 2
H20F H 0.046213 0.135653 0.355685 0.089 Uiso 0.55 1 calc R U P G 2
C21A C -0.0355(6) 0.3498(5) 0.3987(4) 0.0445(14) Uani 0.55 1 d . . P G 2
H21D H -0.024101 0.404557 0.375157 0.067 Uiso 0.55 1 calc R U P G 2
H21E H -0.008374 0.372699 0.452218 0.067 Uiso 0.55 1 calc R U P G 2
H21F H -0.109142 0.324810 0.394517 0.067 Uiso 0.55 1 calc R U P G 2
C35A C 0.6077(6) 0.4624(10) 0.2137(6) 0.083(4) Uani 0.4 1 d . . P H 2
H35D H 0.621258 0.521573 0.195359 0.124 Uiso 0.4 1 calc R U P H 2
H35E H 0.625191 0.406545 0.176551 0.124 Uiso 0.4 1 calc R U P H 2
H35F H 0.649372 0.472623 0.261904 0.124 Uiso 0.4 1 calc R U P H 2
C36A C 0.4284(7) 0.4581(6) 0.1599(4) 0.0434(16) Uani 0.4 1 d . . P H 2
H36D H 0.355594 0.446573 0.167723 0.065 Uiso 0.4 1 calc R U P H 2
H36E H 0.439688 0.412925 0.112627 0.065 Uiso 0.4 1 calc R U P H 2
H36F H 0.448393 0.526005 0.157059 0.065 Uiso 0.4 1 calc R U P H 2
C71A C 0.2481(5) 0.5920(5) 0.0822(4) 0.0419(13) Uani 0.5 1 d . . P I 2
H71D H 0.314341 0.629765 0.107507 0.063 Uiso 0.5 1 calc R U P I 2
H71E H 0.252219 0.571306 0.027579 0.063 Uiso 0.5 1 calc R U P I 2
H71F H 0.230828 0.534005 0.101368 0.063 Uiso 0.5 1 calc R U P I 2
C72A C 0.0618(5) 0.5895(6) 0.0504(4) 0.0581(18) Uani 0.5 1 d . . P I 2
H72D H 0.055508 0.522658 0.056600 0.087 Uiso 0.5 1 calc R U P I 2
H72E H 0.063332 0.587478 -0.003215 0.087 Uiso 0.5 1 calc R U P I 2
H72F H 0.002960 0.618641 0.069293 0.087 Uiso 0.5 1 calc R U P I 2

loop_
_atom_site_aniso_label
_atom_site_aniso_U_11
_atom_site_aniso_U_22
_atom_site_aniso_U_33
_atom_site_aniso_U_23
_atom_site_aniso_U_13
_atom_site_aniso_U_12
Tm1 0.01887(5) 0.02053(5) 0.02433(5) 0.00612(3) -0.00235(3) -0.00022(3)
S1 0.0195(3) 0.0195(2) 0.0509(4) 0.0071(2) -0.0135(2) 0.00098(19)
S2 0.0167(2) 0.0293(3) 0.0340(3) 0.0166(2) 0.0001(2) 0.0037(2)
C1 0.0167(9) 0.0178(9) 0.0256(11) 0.0017(8) 0.0000(8) 0.0044(7)
C2 0.0189(10) 0.0209(10) 0.0254(11) 0.0004(8) -0.0003(8) 0.0018(8)
C3 0.0290(12) 0.0187(10) 0.0349(13) 0.0007(9) -0.0036(10) 0.0017(8)
C4 0.0335(13) 0.0214(10) 0.0385(14) 0.0032(10) -0.0086(10) 0.0084(9)
C5 0.0243(11) 0.0251(11) 0.0330(13) 0.0023(9) -0.0083(9) 0.0061(9)
C6 0.0178(9) 0.0196(9) 0.0228(10) 0.0008(8) -0.0002(8) 0.0031(7)
C7 0.0178(10) 0.0176(9) 0.0292(11) -0.0015(8) 0.0001(8) -0.0002(7)
C8 0.0170(9) 0.0206(10) 0.0291(11) 0.0024(8) 0.0024(8) -0.0007(7)
C9 0.0180(10) 0.0282(11) 0.0265(11) 0.0028(9) 0.0008(8) -0.0005(8)
C10 0.0172(10) 0.0299(11) 0.0297(12) 0.0021(9) 0.0008(9) -0.0019(8)
C11 0.0212(11) 0.0338(12) 0.0289(12) -0.0010(10) 0.0058(9) 0.0008(9)
C12 0.0236(11) 0.0272(11) 0.0256(11) -0.0049(9) 0.0017(9) 0.0013(9)
C13 0.0171(10) 0.0283(11) 0.0293(12) 0.0023(9) 0.0027(8) -0.0011(8)
C14 0.060(2) 0.0400(15) 0.069(2) 0.0241(15) 0.0406(17) 0.0140(14)
C15 0.0238(11) 0.0340(12) 0.0389(14) 0.0019(11) 0.0052(10) 0.0056(9)
C16 0.0181(10) 0.0450(14) 0.0290(12) 0.0051(10) 0.0026(9) 0.0014(9)
C17 0.0263(12) 0.0403(14) 0.0489(16) 0.0101(12) -0.0111(11) -0.0031(10)
C18 0.0276(13) 0.0523(17) 0.064(2) 0.0269(15) 0.0025(13) 0.0097(12)
C19 0.0295(12) 0.0401(14) 0.0258(12) -0.0060(10) -0.0001(10) 0.0025(10)
C22 0.0133(9) 0.0196(9) 0.0223(10) 0.0041(8) -0.0036(7) 0.0028(7)
C23 0.0147(9) 0.0220(9) 0.0206(10) 0.0047(8) -0.0008(7) 0.0003(7)
C24 0.0206(10) 0.0209(9) 0.0197(10) 0.0025(8) -0.0010(8) 0.0018(8)
C25 0.0163(9) 0.0233(10) 0.0237(10) 0.0090(8) -0.0045(8) -0.0006(7)
C26 0.0176(9) 0.0285(11) 0.0237(11) 0.0099(9) 0.0009(8) 0.0031(8)
C27 0.0188(10) 0.0260(10) 0.0207(10) 0.0048(8) -0.0001(8) 0.0067(8)
C28 0.0197(10) 0.0256(10) 0.0263(11) 0.0053(9) 0.0028(8) -0.0006(8)
C29 0.0328(14) 0.0507(16) 0.0559(18) 0.0180(14) 0.0212(13) 0.0152(12)
C30 0.0319(14) 0.074(2) 0.0435(16) 0.0368(16) 0.0067(12) 0.0026(13)
C31 0.0273(11) 0.0240(10) 0.0321(12) 0.0106(9) -0.0064(9) -0.0058(9)
C32 0.061(2) 0.0407(15) 0.0406(16) 0.0081(13) -0.0142(14) -0.0230(14)
C33 0.0308(13) 0.0444(15) 0.0536(18) 0.0213(14) -0.0034(12) -0.0077(11)
C34 0.0325(13) 0.0341(12) 0.0273(12) 0.0010(10) 0.0079(10) 0.0103(10)
C37 0.0186(9) 0.0246(10) 0.0182(10) 0.0064(8) -0.0005(8) 0.0046(8)
C38 0.0206(10) 0.0257(10) 0.0210(10) 0.0056(8) 0.0016(8) 0.0052(8)
C39 0.0289(12) 0.0330(12) 0.0297(12) 0.0161(10) 0.0055(9) 0.0065(9)
C40 0.0316(13) 0.0419(14) 0.0377(14) 0.0226(11) 0.0048(10) 0.0152(11)
C41 0.0217(11) 0.0418(13) 0.0355(13) 0.0178(11) 0.0035(9) 0.0124(10)
C42 0.0199(10) 0.0287(11) 0.0203(10) 0.0068(8) 0.0020(8) 0.0057(8)
C43 0.0192(10) 0.0265(10) 0.0235(11) 0.0105(9) 0.0030(8) 0.0020(8)
C44 0.0243(11) 0.0263(11) 0.0287(12) 0.0072(9) 0.0061(9) 0.0006(8)
C45 0.0258(11) 0.0291(11) 0.0354(13) 0.0088(10) 0.0103(10) 0.0055(9)
C46 0.0223(11) 0.0310(11) 0.0332(12) 0.0153(10) 0.0011(9) 0.0024(9)
C47 0.0244(11) 0.0310(11) 0.0244(11) 0.0111(9) -0.0010(9) -0.0001(9)
C48 0.0255(11) 0.0266(10) 0.0219(11) 0.0099(9) 0.0023(8) 0.0028(8)
C49 0.0267(12) 0.0425(14) 0.0298(13) -0.0046(11) 0.0077(10) -0.0033(10)
C50 0.073(2) 0.0386(15) 0.0355(16) -0.0033(12) 0.0113(15) -0.0121(15)
C51 0.0326(14) 0.0546(17) 0.0368(15) 0.0079(13) -0.0058(11) 0.0008(12)
C52 0.0237(11) 0.0386(13) 0.0354(13) 0.0107(11) -0.0019(10) 0.0049(10)
C53 0.0380(17) 0.0523(19) 0.133(4) 0.049(2) -0.011(2) 0.0110(14)
C54 0.0202(12) 0.0570(17) 0.065(2) 0.0313(15) 0.0064(12) 0.0077(11)
C55 0.0280(12) 0.0308(12) 0.0259(12) 0.0045(9) 0.0042(9) 0.0035(9)
C56 0.071(2) 0.0424(16) 0.0355(15) 0.0098(12) 0.0223(15) 0.0152(15)
C57 0.065(2) 0.0286(14) 0.089(3) 0.0088(15) 0.042(2) 0.0092(14)
C58 0.0148(9) 0.0259(10) 0.0249(11) 0.0084(8) -0.0002(8) 0.0058(8)
C59 0.0186(10) 0.0242(10) 0.0256(11) 0.0058(8) 0.0004(8) 0.0049(8)
C60 0.0223(10) 0.0286(11) 0.0284(12) 0.0089(9) 0.0044(9) 0.0063(8)
C61 0.0180(10) 0.0239(10) 0.0404(13) 0.0107(10) 0.0003(9) 0.0043(8)
C62 0.0216(10) 0.0222(10) 0.0354(13) 0.0058(9) -0.0111(9) 0.0037(8)
C63 0.0233(11) 0.0270(11) 0.0249(11) 0.0059(9) -0.0059(9) 0.0084(8)
C64 0.0267(11) 0.0282(11) 0.0248(11) 0.0050(9) -0.0001(9) -0.0011(9)
C65 0.0438(16) 0.0270(12) 0.0574(19) 0.0004(12) -0.0082(14) 0.0058(11)
C66 0.0440(15) 0.0418(15) 0.0324(14) 0.0047(11) -0.0088(12) 0.0005(12)
C67 0.0234(12) 0.0333(13) 0.0640(18) 0.0260(13) 0.0027(12) 0.0010(10)
C68 0.0295(15) 0.057(2) 0.091(3) 0.0062(19) 0.0111(16) -0.0127(14)
C69 0.065(2) 0.066(2) 0.067(2) 0.0204(18) 0.0379(19) -0.0120(18)
C70 0.0410(14) 0.0363(13) 0.0224(12) 0.0055(10) -0.0056(10) 0.0112(11)
C20 0.066(5) 0.038(4) 0.022(3) 0.004(3) 0.000(3) -0.020(3)
C21 0.031(3) 0.038(4) 0.024(3) -0.002(2) 0.002(3) -0.004(3)
C35 0.071(4) 0.075(4) 0.047(3) 0.014(3) 0.025(3) 0.053(4)
C36 0.070(4) 0.042(3) 0.023(2) 0.0042(19) 0.007(2) 0.013(3)
C71 0.055(4) 0.036(3) 0.028(3) 0.000(2) -0.004(3) 0.013(3)
C72 0.049(3) 0.049(3) 0.026(3) 0.009(2) -0.010(2) 0.013(3)
C20A 0.099(6) 0.048(3) 0.029(3) 0.003(2) -0.002(4) 0.026(4)
C21A 0.065(4) 0.044(4) 0.023(3) -0.001(2) 0.010(3) 0.019(3)
C35A 0.032(4) 0.133(10) 0.056(6) -0.035(6) 0.016(4) 0.025(5)
C36A 0.055(5) 0.046(4) 0.025(3) 0.000(3) 0.009(3) 0.012(4)
C71A 0.043(4) 0.050(4) 0.029(3) 0.003(3) 0.002(3) 0.010(3)
C72A 0.052(4) 0.077(5) 0.033(3) -0.003(3) -0.014(3) 0.007(3)

loop_
_atom_type_symbol
_atom_type_description
_atom_type_scat_dispersion_real
_atom_type_scat_dispersion_imag
_atom_type_scat_source
C C 0.0033 0.0016 'International Tables Vol C Tables 4.2.6.8 and 6.1.1.4'
H H 0.0000 0.0000 'International Tables Vol C Tables 4.2.6.8 and 6.1.1.4'
S S 0.1246 0.1234 'International Tables Vol C Tables 4.2.6.8 and 6.1.1.4'
Tm Tm -0.3139 5.2483 'International Tables Vol C Tables 4.2.6.8 and 6.1.1.4'

loop_
_exptl_crystal_face_index_h
_exptl_crystal_face_index_k
_exptl_crystal_face_index_l
_exptl_crystal_face_perp_dist
0.00 1.00 0.00 0.1100
0.00 -1.00 0.00 0.1030
1.00 0.00 -2.00 0.0640
-1.00 -2.00 2.00 0.1200
-2.00 1.00 2.00 0.1010
1.00 -2.00 0.00 0.1200
-1.00 2.00 0.00 0.1150
0.00 2.00 -1.00 0.1110
0.00 -2.00 1.00 0.0980
2.00 0.00 -1.00 0.1030
-2.00 1.00 0.00 0.0990
2.00 -1.00 0.00 0.1210
1.00 -1.00 1.00 0.1200
-1.00 1.00 -1.00 0.1080
2.00 0.00 1.00 0.0970
-2.00 0.00 -1.00 0.1060
-1.00 1.00 -2.00 0.0910
1.00 -1.00 2.00 0.1060
-1.00 0.00 -2.00 0.0670
0.00 1.00 -1.00 0.1080
0.00 -1.00 2.00 0.0960
0.00 0.00 1.00 0.0560
0.00 0.00 -1.00 0.0500
2.00 1.00 0.00 0.1020
1.00 0.00 1.00 0.0830

loop_
_geom_angle_atom_site_label_1
_geom_angle_atom_site_label_2
_geom_angle_atom_site_label_3
_geom_angle
_geom_angle_site_symmetry_1
_geom_angle_site_symmetry_3
_geom_angle_publ_flag
S1 Tm1 S2 143.31(2) . . ?
S1 Tm1 C22 65.43(4) . . ?
S1 Tm1 C23 78.36(4) . . ?
S1 Tm1 C24 106.26(4) . . ?
S1 Tm1 C58 112.80(4) . . ?
S1 Tm1 C59 117.42(4) . . ?
S1 Tm1 C60 94.30(5) . . ?
S2 Tm1 C22 112.71(4) . . ?
S2 Tm1 C23 117.99(4) . . ?
S2 Tm1 C24 94.89(4) . . ?
S2 Tm1 C58 65.63(4) . . ?
S2 Tm1 C59 79.14(4) . . ?
S2 Tm1 C60 106.87(4) . . ?
C23 Tm1 C22 27.93(6) . . ?
C23 Tm1 C24 27.91(5) . . ?
C23 Tm1 C58 157.05(6) . . ?
C23 Tm1 C59 129.23(6) . . ?
C23 Tm1 C60 112.67(6) . . ?
C24 Tm1 C22 48.65(6) . . ?
C24 Tm1 C60 109.07(6) . . ?
C58 Tm1 C22 175.00(6) . . ?
C58 Tm1 C24 135.39(6) . . ?
C58 Tm1 C60 48.72(6) . . ?
C59 Tm1 C22 156.95(6) . . ?
C59 Tm1 C24 112.86(6) . . ?
C59 Tm1 C58 28.02(6) . . ?
C59 Tm1 C60 27.74(6) . . ?
C60 Tm1 C22 135.20(6) . . ?
C1 S1 Tm1 115.76(7) . . ?
C37 S2 Tm1 115.33(7) . . ?
C2 C1 S1 119.86(16) . . ?
C6 C1 S1 121.51(15) . . ?
C6 C1 C2 118.63(19) . . ?
C1 C2 C7 119.41(19) . . ?
C3 C2 C1 119.78(19) . . ?
C3 C2 C7 120.77(19) . . ?
C2 C3 H3 119.4 . . ?
C4 C3 C2 121.2(2) . . ?
C4 C3 H3 119.4 . . ?
C3 C4 H4 120.4 . . ?
C3 C4 C5 119.2(2) . . ?
C5 C4 H4 120.4 . . ?
C4 C5 H5 119.6 . . ?
C4 C5 C6 120.7(2) . . ?
C6 C5 H5 119.6 . . ?
C1 C6 C22 119.89(18) . . ?
C5 C6 C1 120.20(19) . . ?
C5 C6 C22 119.91(18) . . ?
C8 C7 C2 120.83(19) . . ?
C8 C7 C12 120.0(2) . . ?
C12 C7 C2 119.1(2) . . ?
C7 C8 C13 121.39(19) . . ?
C9 C8 C7 119.1(2) . . ?
C9 C8 C13 119.5(2) . . ?
C8 C9 H9 119.0 . . ?
C10 C9 C8 122.1(2) . . ?
C10 C9 H9 119.0 . . ?
C9 C10 C11 117.9(2) . . ?
C9 C10 C16 121.4(2) . . ?
C11 C10 C16 120.7(2) . . ?
C10 C11 H11 119.0 . . ?
C10 C11 C12 122.0(2) . . ?
C12 C11 H11 119.0 . . ?
C7 C12 C19 120.9(2) . . ?
C11 C12 C7 118.8(2) . . ?
C11 C12 C19 120.3(2) . . ?
C8 C13 H13 107.7 . . ?
C8 C13 C15 111.14(18) . . ?
C14 C13 C8 111.8(2) . . ?
C14 C13 H13 107.7 . . ?
C14 C13 C15 110.5(2) . . ?
C15 C13 H13 107.7 . . ?
C13 C14 H14A 109.5 . . ?
C13 C14 H14B 109.5 . . ?
C13 C14 H14C 109.5 . . ?
H14A C14 H14B 109.5 . . ?
H14A C14 H14C 109.5 . . ?
H14B C14 H14C 109.5 . . ?
C13 C15 H15A 109.5 . . ?
C13 C15 H15B 109.5 . . ?
C13 C15 H15C 109.5 . . ?
H15A C15 H15B 109.5 . . ?
H15A C15 H15C 109.5 . . ?
H15B C15 H15C 109.5 . . ?
C10 C16 H16 107.9 . . ?
C10 C16 C18 112.0(2) . . ?
C17 C16 C10 111.4(2) . . ?
C17 C16 H16 107.9 . . ?
C17 C16 C18 109.5(2) . . ?
C18 C16 H16 107.9 . . ?
C16 C17 H17A 109.5 . . ?
C16 C17 H17B 109.5 . . ?
C16 C17 H17C 109.5 . . ?
H17A C17 H17B 109.5 . . ?
H17A C17 H17C 109.5 . . ?
H17B C17 H17C 109.5 . . ?
C16 C18 H18A 109.5 . . ?
C16 C18 H18B 109.5 . . ?
C16 C18 H18C 109.5 . . ?
H18A C18 H18B 109.5 . . ?
H18A C18 H18C 109.5 . . ?
H18B C18 H18C 109.5 . . ?
C12 C19 H19 107.3 . . ?
C12 C19 H19A 106.1 . . ?
C12 C19 C20 113.0(3) . . ?
C20 C19 H19 107.3 . . ?
C21 C19 C12 115.0(4) . . ?
C21 C19 H19 107.3 . . ?
C21 C19 C20 106.6(4) . . ?
C20A C19 C12 110.9(3) . . ?
C20A C19 H19A 106.1 . . ?
C20A C19 C21A 116.5(4) . . ?
C21A C19 C12 110.4(3) . . ?
C21A C19 H19A 106.1 . . ?
C6 C22 Tm1 117.26(12) . . ?
C23 C22 Tm1 73.28(11) . . ?
C23 C22 C6 120.61(18) . . ?
C27 C22 Tm1 80.53(12) . . ?
C27 C22 C6 119.73(19) . . ?
C27 C22 C23 119.66(18) . . ?
C22 C23 Tm1 78.78(12) . . ?
C22 C23 C28 121.34(18) . . ?
C24 C23 Tm1 77.90(12) . . ?
C24 C23 C22 118.99(19) . . ?
C24 C23 C28 119.59(19) . . ?
C28 C23 Tm1 116.23(13) . . ?
Tm1 C24 H24 113.3 . . ?
C23 C24 Tm1 74.18(12) . . ?
C23 C24 H24 118.9 . . ?
C25 C24 Tm1 83.68(12) . . ?
C25 C24 C23 122.2(2) . . ?
C25 C24 H24 118.9 . . ?
C24 C25 C31 120.5(2) . . ?
C26 C25 C24 117.35(19) . . ?
C26 C25 C31 122.1(2) . . ?
C25 C26 H26 118.8 . . ?
C25 C26 C27 122.5(2) . . ?
C27 C26 H26 118.8 . . ?
C22 C27 C34 121.19(19) . . ?
C26 C27 C22 119.2(2) . . ?
C26 C27 C34 119.6(2) . . ?
C23 C28 H28 108.1 . . ?
C23 C28 C29 112.45(19) . . ?
C23 C28 C30 110.08(18) . . ?
C29 C28 H28 108.1 . . ?
C30 C28 H28 108.1 . . ?
C30 C28 C29 110.0(2) . . ?
C28 C29 H29A 109.5 . . ?
C28 C29 H29B 109.5 . . ?
C28 C29 H29C 109.5 . . ?
H29A C29 H29B 109.5 . . ?
H29A C29 H29C 109.5 . . ?
H29B C29 H29C 109.5 . . ?
C28 C30 H30A 109.5 . . ?
C28 C30 H30B 109.5 . . ?
C28 C30 H30C 109.5 . . ?
H30A C30 H30B 109.5 . . ?
H30A C30 H30C 109.5 . . ?
H30B C30 H30C 109.5 . . ?
C25 C31 H31 107.1 . . ?
C25 C31 C32 110.25(19) . . ?
C32 C31 H31 107.1 . . ?
C33 C31 C25 114.8(2) . . ?
C33 C31 H31 107.1 . . ?
C33 C31 C32 110.1(2) . . ?
C31 C32 H32A 109.5 . . ?
C31 C32 H32B 109.5 . . ?
C31 C32 H32C 109.5 . . ?
H32A C32 H32B 109.5 . . ?
H32A C32 H32C 109.5 . . ?
H32B C32 H32C 109.5 . . ?
C31 C33 H33A 109.5 . . ?
C31 C33 H33B 109.5 . . ?
C31 C33 H33C 109.5 . . ?
H33A C33 H33B 109.5 . . ?
H33A C33 H33C 109.5 . . ?
H33B C33 H33C 109.5 . . ?
C27 C34 H34 106.7 . . ?
C27 C34 H34A 109.8 . . ?
C27 C34 C35 110.2(3) . . ?
C27 C34 C35A 110.7(4) . . ?
C35 C34 H34 106.7 . . ?
C36 C34 C27 114.9(3) . . ?
C36 C34 H34 106.7 . . ?
C36 C34 C35 111.0(4) . . ?
C35A C34 H34A 109.8 . . ?
C36A C34 C27 107.5(3) . . ?
C36A C34 H34A 109.8 . . ?
C36A C34 C35A 109.3(6) . . ?
C38 C37 S2 119.86(16) . . ?
C42 C37 S2 121.33(16) . . ?
C42 C37 C38 118.82(19) . . ?
C37 C38 C43 119.79(18) . . ?
C39 C38 C37 119.5(2) . . ?
C39 C38 C43 120.64(19) . . ?
C38 C39 H39 119.3 . . ?
C40 C39 C38 121.4(2) . . ?
C40 C39 H39 119.3 . . ?
C39 C40 H40 120.4 . . ?
C39 C40 C41 119.2(2) . . ?
C41 C40 H40 120.4 . . ?
C40 C41 H41 119.6 . . ?
C40 C41 C42 120.8(2) . . ?
C42 C41 H41 119.6 . . ?
C37 C42 C58 119.76(18) . . ?
C41 C42 C37 120.1(2) . . ?
C41 C42 C58 120.09(19) . . ?
C44 C43 C38 120.6(2) . . ?
C44 C43 C48 120.1(2) . . ?
C48 C43 C38 119.2(2) . . ?
C43 C44 C49 121.0(2) . . ?
C45 C44 C43 118.6(2) . . ?
C45 C44 C49 120.4(2) . . ?
C44 C45 H45 118.9 . . ?
C46 C45 C44 122.1(2) . . ?
C46 C45 H45 118.9 . . ?
C45 C46 C52 121.7(2) . . ?
C47 C46 C45 118.1(2) . . ?
C47 C46 C52 120.2(2) . . ?
C46 C47 H47 118.9 . . ?
C46 C47 C48 122.2(2) . . ?
C48 C47 H47 118.9 . . ?
C43 C48 C55 121.0(2) . . ?
C47 C48 C43 118.8(2) . . ?
C47 C48 C55 120.2(2) . . ?
C44 C49 H49 107.6 . . ?
C44 C49 C50 111.9(2) . . ?
C44 C49 C51 110.9(2) . . ?
C50 C49 H49 107.6 . . ?
C50 C49 C51 111.1(2) . . ?
C51 C49 H49 107.6 . . ?
C49 C50 H50A 109.5 . . ?
C49 C50 H50B 109.5 . . ?
C49 C50 H50C 109.5 . . ?
H50A C50 H50B 109.5 . . ?
H50A C50 H50C 109.5 . . ?
H50B C50 H50C 109.5 . . ?
C49 C51 H51A 109.5 . . ?
C49 C51 H51B 109.5 . . ?
C49 C51 H51C 109.5 . . ?
H51A C51 H51B 109.5 . . ?
H51A C51 H51C 109.5 . . ?
H51B C51 H51C 109.5 . . ?
C46 C52 H52 106.8 . . ?
C53 C52 C46 112.8(2) . . ?
C53 C52 H52 106.8 . . ?
C54 C52 C46 111.3(2) . . ?
C54 C52 H52 106.8 . . ?
C54 C52 C53 112.0(3) . . ?
C52 C53 H53A 109.5 . . ?
C52 C53 H53B 109.5 . . ?
C52 C53 H53C 109.5 . . ?
H53A C53 H53B 109.5 . . ?
H53A C53 H53C 109.5 . . ?
H53B C53 H53C 109.5 . . ?
C52 C54 H54A 109.5 . . ?
C52 C54 H54B 109.5 . . ?
C52 C54 H54C 109.5 . . ?
H54A C54 H54B 109.5 . . ?
H54A C54 H54C 109.5 . . ?
H54B C54 H54C 109.5 . . ?
C48 C55 H55 107.1 . . ?
C56 C55 C48 110.8(2) . . ?
C56 C55 H55 107.1 . . ?
C56 C55 C57 110.3(2) . . ?
C57 C55 C48 114.1(2) . . ?
C57 C55 H55 107.1 . . ?
C55 C56 H56A 109.5 . . ?
C55 C56 H56B 109.5 . . ?
C55 C56 H56C 109.5 . . ?
H56A C56 H56B 109.5 . . ?
H56A C56 H56C 109.5 . . ?
H56B C56 H56C 109.5 . . ?
C55 C57 H57A 109.5 . . ?
C55 C57 H57B 109.5 . . ?
C55 C57 H57C 109.5 . . ?
H57A C57 H57B 109.5 . . ?
H57A C57 H57C 109.5 . . ?
H57B C57 H57C 109.5 . . ?
C42 C58 Tm1 117.86(13) . . ?
C59 C58 Tm1 74.37(12) . . ?
C59 C58 C42 120.20(19) . . ?
C59 C58 C63 119.5(2) . . ?
C63 C58 Tm1 79.05(12) . . ?
C63 C58 C42 120.3(2) . . ?
C58 C59 Tm1 77.61(12) . . ?
C58 C59 C64 121.27(19) . . ?
C60 C59 Tm1 78.48(13) . . ?
C60 C59 C58 119.3(2) . . ?
C60 C59 C64 119.3(2) . . ?
C64 C59 Tm1 118.27(14) . . ?
Tm1 C60 H60 114.6 . . ?
C59 C60 Tm1 73.78(13) . . ?
C59 C60 H60 118.9 . . ?
C59 C60 C61 122.2(2) . . ?
C61 C60 Tm1 82.89(13) . . ?
C61 C60 H60 118.9 . . ?
C60 C61 C67 120.5(2) . . ?
C62 C61 C60 116.9(2) . . ?
C62 C61 C67 122.6(2) . . ?
C61 C62 H62 118.5 . . ?
C61 C62 C63 123.0(2) . . ?
C63 C62 H62 118.5 . . ?
C58 C63 C70 121.1(2) . . ?
C62 C63 C58 119.0(2) . . ?
C62 C63 C70 119.8(2) . . ?
C59 C64 H64 107.6 . . ?
C59 C64 C65 109.29(19) . . ?
C65 C64 H64 107.6 . . ?
C66 C64 C59 113.3(2) . . ?
C66 C64 H64 107.6 . . ?
C66 C64 C65 111.2(2) . . ?
C64 C65 H65A 109.5 . . ?
C64 C65 H65B 109.5 . . ?
C64 C65 H65C 109.5 . . ?
H65A C65 H65B 109.5 . . ?
H65A C65 H65C 109.5 . . ?
H65B C65 H65C 109.5 . . ?
C64 C66 H66A 109.5 . . ?
C64 C66 H66B 109.5 . . ?
C64 C66 H66C 109.5 . . ?
H66A C66 H66B 109.5 . . ?
H66A C66 H66C 109.5 . . ?
H66B C66 H66C 109.5 . . ?
C61 C67 H67 106.9 . . ?
C68 C67 C61 114.3(3) . . ?
C68 C67 H67 106.9 . . ?
C68 C67 C69 109.8(3) . . ?
C69 C67 C61 111.7(2) . . ?
C69 C67 H67 106.9 . . ?
C67 C68 H68A 109.5 . . ?
C67 C68 H68B 109.5 . . ?
C67 C68 H68C 109.5 . . ?
H68A C68 H68B 109.5 . . ?
H68A C68 H68C 109.5 . . ?
H68B C68 H68C 109.5 . . ?
C67 C69 H69A 109.5 . . ?
C67 C69 H69B 109.5 . . ?
C67 C69 H69C 109.5 . . ?
H69A C69 H69B 109.5 . . ?
H69A C69 H69C 109.5 . . ?
H69B C69 H69C 109.5 . . ?
C63 C70 H70 105.6 . . ?
C63 C70 H70A 109.8 . . ?
C63 C70 C72A 110.3(3) . . ?
C71 C70 C63 115.1(3) . . ?
C71 C70 H70 105.6 . . ?
C71 C70 C72 114.9(4) . . ?
C72 C70 C63 109.0(3) . . ?
C72 C70 H70 105.6 . . ?
C71A C70 C63 110.9(3) . . ?
C71A C70 H70A 109.8 . . ?
C71A C70 C72A 106.1(4) . . ?
C72A C70 H70A 109.8 . . ?
C19 C20 H20A 109.5 . . ?
C19 C20 H20B 109.5 . . ?
C19 C20 H20C 109.5 . . ?
H20A C20 H20B 109.5 . . ?
H20A C20 H20C 109.5 . . ?
H20B C20 H20C 109.5 . . ?
C19 C21 H21A 109.5 . . ?
C19 C21 H21B 109.5 . . ?
C19 C21 H21C 109.5 . . ?
H21A C21 H21B 109.5 . . ?
H21A C21 H21C 109.5 . . ?
H21B C21 H21C 109.5 . . ?
C34 C35 H35A 109.5 . . ?
C34 C35 H35B 109.5 . . ?
C34 C35 H35C 109.5 . . ?
H35A C35 H35B 109.5 . . ?
H35A C35 H35C 109.5 . . ?
H35B C35 H35C 109.5 . . ?
C34 C36 H36A 109.5 . . ?
C34 C36 H36B 109.5 . . ?
C34 C36 H36C 109.5 . . ?
H36A C36 H36B 109.5 . . ?
H36A C36 H36C 109.5 . . ?
H36B C36 H36C 109.5 . . ?
C70 C71 H71A 109.5 . . ?
C70 C71 H71B 109.5 . . ?
C70 C71 H71C 109.5 . . ?
H71A C71 H71B 109.5 . . ?
H71A C71 H71C 109.5 . . ?
H71B C71 H71C 109.5 . . ?
C70 C72 H72A 109.5 . . ?
C70 C72 H72B 109.5 . . ?
C70 C72 H72C 109.5 . . ?
H72A C72 H72B 109.5 . . ?
H72A C72 H72C 109.5 . . ?
H72B C72 H72C 109.5 . . ?
C19 C20A H20D 109.5 . . ?
C19 C20A H20E 109.5 . . ?
C19 C20A H20F 109.5 . . ?
H20D C20A H20E 109.5 . . ?
H20D C20A H20F 109.5 . . ?
H20E C20A H20F 109.5 . . ?
C19 C21A H21D 109.5 . . ?
C19 C21A H21E 109.5 . . ?
C19 C21A H21F 109.5 . . ?
H21D C21A H21E 109.5 . . ?
H21D C21A H21F 109.5 . . ?
H21E C21A H21F 109.5 . . ?
C34 C35A H35D 109.5 . . ?
C34 C35A H35E 109.5 . . ?
C34 C35A H35F 109.5 . . ?
H35D C35A H35E 109.5 . . ?
H35D C35A H35F 109.5 . . ?
H35E C35A H35F 109.5 . . ?
C34 C36A H36D 109.5 . . ?
C34 C36A H36E 109.5 . . ?
C34 C36A H36F 109.5 . . ?
H36D C36A H36E 109.5 . . ?
H36D C36A H36F 109.5 . . ?
H36E C36A H36F 109.5 . . ?
C70 C71A H71D 109.5 . . ?
C70 C71A H71E 109.5 . . ?
C70 C71A H71F 109.5 . . ?
H71D C71A H71E 109.5 . . ?
H71D C71A H71F 109.5 . . ?
H71E C71A H71F 109.5 . . ?
C70 C72A H72D 109.5 . . ?
C70 C72A H72E 109.5 . . ?
C70 C72A H72F 109.5 . . ?
H72D C72A H72E 109.5 . . ?
H72D C72A H72F 109.5 . . ?
H72E C72A H72F 109.5 . . ?

loop_
_geom_bond_atom_site_label_1
_geom_bond_atom_site_label_2
_geom_bond_distance
_geom_bond_site_symmetry_2
_geom_bond_publ_flag
Tm1 S1 2.7182(6) . ?
Tm1 S2 2.7203(5) . ?
Tm1 C22 2.954(2) . ?
Tm1 C23 2.884(2) . ?
Tm1 C24 2.931(2) . ?
Tm1 C58 2.930(2) . ?
Tm1 C59 2.889(2) . ?
Tm1 C60 2.948(2) . ?
S1 C1 1.750(2) . ?
S2 C37 1.757(2) . ?
C1 C2 1.410(3) . ?
C1 C6 1.406(3) . ?
C2 C3 1.386(3) . ?
C2 C7 1.499(3) . ?
C3 H3 0.9500 . ?
C3 C4 1.386(3) . ?
C4 H4 0.9500 . ?
C4 C5 1.386(3) . ?
C5 H5 0.9500 . ?
C5 C6 1.391(3) . ?
C6 C22 1.494(3) . ?
C7 C8 1.397(3) . ?
C7 C12 1.404(3) . ?
C8 C9 1.396(3) . ?
C8 C13 1.517(3) . ?
C9 H9 0.9500 . ?
C9 C10 1.387(3) . ?
C10 C11 1.388(3) . ?
C10 C16 1.527(3) . ?
C11 H11 0.9500 . ?
C11 C12 1.400(3) . ?
C12 C19 1.525(3) . ?
C13 H13 1.0000 . ?
C13 C14 1.514(4) . ?
C13 C15 1.529(3) . ?
C14 H14A 0.9800 . ?
C14 H14B 0.9800 . ?
C14 H14C 0.9800 . ?
C15 H15A 0.9800 . ?
C15 H15B 0.9800 . ?
C15 H15C 0.9800 . ?
C16 H16 1.0000 . ?
C16 C17 1.513(4) . ?
C16 C18 1.540(4) . ?
C17 H17A 0.9800 . ?
C17 H17B 0.9800 . ?
C17 H17C 0.9800 . ?
C18 H18A 0.9800 . ?
C18 H18B 0.9800 . ?
C18 H18C 0.9800 . ?
C19 H19 1.0000 . ?
C19 H19A 1.0000 . ?
C19 C20 1.644(7) . ?
C19 C21 1.482(8) . ?
C19 C20A 1.409(7) . ?
C19 C21A 1.518(7) . ?
C22 C23 1.411(3) . ?
C22 C27 1.408(3) . ?
C23 C24 1.403(3) . ?
C23 C28 1.516(3) . ?
C24 H24 0.9500 . ?
C24 C25 1.402(3) . ?
C25 C26 1.391(3) . ?
C25 C31 1.523(3) . ?
C26 H26 0.9500 . ?
C26 C27 1.400(3) . ?
C27 C34 1.522(3) . ?
C28 H28 1.0000 . ?
C28 C29 1.527(3) . ?
C28 C30 1.517(3) . ?
C29 H29A 0.9800 . ?
C29 H29B 0.9800 . ?
C29 H29C 0.9800 . ?
C30 H30A 0.9800 . ?
C30 H30B 0.9800 . ?
C30 H30C 0.9800 . ?
C31 H31 1.0000 . ?
C31 C32 1.531(4) . ?
C31 C33 1.512(4) . ?
C32 H32A 0.9800 . ?
C32 H32B 0.9800 . ?
C32 H32C 0.9800 . ?
C33 H33A 0.9800 . ?
C33 H33B 0.9800 . ?
C33 H33C 0.9800 . ?
C34 H34 1.0000 . ?
C34 H34A 1.0000 . ?
C34 C35 1.530(6) . ?
C34 C36 1.495(5) . ?
C34 C35A 1.554(9) . ?
C34 C36A 1.511(8) . ?
C37 C38 1.413(3) . ?
C37 C42 1.404(3) . ?
C38 C39 1.389(3) . ?
C38 C43 1.495(3) . ?
C39 H39 0.9500 . ?
C39 C40 1.383(3) . ?
C40 H40 0.9500 . ?
C40 C41 1.386(3) . ?
C41 H41 0.9500 . ?
C41 C42 1.391(3) . ?
C42 C58 1.495(3) . ?
C43 C44 1.398(3) . ?
C43 C48 1.409(3) . ?
C44 C45 1.394(3) . ?
C44 C49 1.514(3) . ?
C45 H45 0.9500 . ?
C45 C46 1.390(3) . ?
C46 C47 1.377(3) . ?
C46 C52 1.522(3) . ?
C47 H47 0.9500 . ?
C47 C48 1.389(3) . ?
C48 C55 1.524(3) . ?
C49 H49 1.0000 . ?
C49 C50 1.522(4) . ?
C49 C51 1.535(4) . ?
C50 H50A 0.9800 . ?
C50 H50B 0.9800 . ?
C50 H50C 0.9800 . ?
C51 H51A 0.9800 . ?
C51 H51B 0.9800 . ?
C51 H51C 0.9800 . ?
C52 H52 1.0000 . ?
C52 C53 1.505(4) . ?
C52 C54 1.497(4) . ?
C53 H53A 0.9800 . ?
C53 H53B 0.9800 . ?
C53 H53C 0.9800 . ?
C54 H54A 0.9800 . ?
C54 H54B 0.9800 . ?
C54 H54C 0.9800 . ?
C55 H55 1.0000 . ?
C55 C56 1.515(4) . ?
C55 C57 1.519(4) . ?
C56 H56A 0.9800 . ?
C56 H56B 0.9800 . ?
C56 H56C 0.9800 . ?
C57 H57A 0.9800 . ?
C57 H57B 0.9800 . ?
C57 H57C 0.9800 . ?
C58 C59 1.409(3) . ?
C58 C63 1.410(3) . ?
C59 C60 1.400(3) . ?
C59 C64 1.519(3) . ?
C60 H60 0.9500 . ?
C60 C61 1.402(3) . ?
C61 C62 1.391(4) . ?
C61 C67 1.527(3) . ?
C62 H62 0.9500 . ?
C62 C63 1.397(3) . ?
C63 C70 1.524(3) . ?
C64 H64 1.0000 . ?
C64 C65 1.524(4) . ?
C64 C66 1.518(3) . ?
C65 H65A 0.9800 . ?
C65 H65B 0.9800 . ?
C65 H65C 0.9800 . ?
C66 H66A 0.9800 . ?
C66 H66B 0.9800 . ?
C66 H66C 0.9800 . ?
C67 H67 1.0000 . ?
C67 C68 1.500(4) . ?
C67 C69 1.519(4) . ?
C68 H68A 0.9800 . ?
C68 H68B 0.9800 . ?
C68 H68C 0.9800 . ?
C69 H69A 0.9800 . ?
C69 H69B 0.9800 . ?
C69 H69C 0.9800 . ?
C70 H70 1.0000 . ?
C70 H70A 1.0000 . ?
C70 C71 1.488(6) . ?
C70 C72 1.506(6) . ?
C70 C71A 1.505(7) . ?
C70 C72A 1.614(7) . ?
C20 H20A 0.9800 . ?
C20 H20B 0.9800 . ?
C20 H20C 0.9800 . ?
C21 H21A 0.9800 . ?
C21 H21B 0.9800 . ?
C21 H21C 0.9800 . ?
C35 H35A 0.9800 . ?
C35 H35B 0.9800 . ?
C35 H35C 0.9800 . ?
C36 H36A 0.9800 . ?
C36 H36B 0.9800 . ?
C36 H36C 0.9800 . ?
C71 H71A 0.9800 . ?
C71 H71B 0.9800 . ?
C71 H71C 0.9800 . ?
C72 H72A 0.9800 . ?
C72 H72B 0.9800 . ?
C72 H72C 0.9800 . ?
C20A H20D 0.9800 . ?
C20A H20E 0.9800 . ?
C20A H20F 0.9800 . ?
C21A H21D 0.9800 . ?
C21A H21E 0.9800 . ?
C21A H21F 0.9800 . ?
C35A H35D 0.9800 . ?
C35A H35E 0.9800 . ?
C35A H35F 0.9800 . ?
C36A H36D 0.9800 . ?
C36A H36E 0.9800 . ?
C36A H36F 0.9800 . ?
C71A H71D 0.9800 . ?
C71A H71E 0.9800 . ?
C71A H71F 0.9800 . ?
C72A H72D 0.9800 . ?
C72A H72E 0.9800 . ?
C72A H72F 0.9800 . ?

loop_
_geom_torsion_atom_site_label_1
_geom_torsion_atom_site_label_2
_geom_torsion_atom_site_label_3
_geom_torsion_atom_site_label_4
_geom_torsion
_geom_torsion_site_symmetry_1
_geom_torsion_site_symmetry_2
_geom_torsion_site_symmetry_3
_geom_torsion_site_symmetry_4
_geom_torsion_publ_flag
Tm1 S1 C1 C2 179.85(15) . . . . ?
Tm1 S1 C1 C6 0.8(2) . . . . ?
Tm1 S2 C37 C38 178.51(15) . . . . ?
Tm1 S2 C37 C42 -1.3(2) . . . . ?
Tm1 C22 C23 C24 -69.26(17) . . . . ?
Tm1 C22 C23 C28 114.00(18) . . . . ?
Tm1 C22 C27 C26 66.47(18) . . . . ?
Tm1 C22 C27 C34 -114.83(19) . . . . ?
Tm1 C23 C24 C25 -71.72(19) . . . . ?
Tm1 C23 C28 C29 -39.5(2) . . . . ?
Tm1 C23 C28 C30 -162.58(18) . . . . ?
Tm1 C24 C25 C26 -63.18(18) . . . . ?
Tm1 C24 C25 C31 119.20(18) . . . . ?
Tm1 C58 C59 C60 -69.04(18) . . . . ?
Tm1 C58 C59 C64 115.7(2) . . . . ?
Tm1 C58 C63 C62 67.52(18) . . . . ?
Tm1 C58 C63 C70 -115.1(2) . . . . ?
Tm1 C59 C60 C61 -70.4(2) . . . . ?
Tm1 C59 C64 C65 -167.68(17) . . . . ?
Tm1 C59 C64 C66 -43.1(3) . . . . ?
Tm1 C60 C61 C62 -61.54(19) . . . . ?
Tm1 C60 C61 C67 119.89(19) . . . . ?
S1 C1 C2 C3 176.24(18) . . . . ?
S1 C1 C2 C7 -6.0(3) . . . . ?
S1 C1 C6 C5 -177.48(18) . . . . ?
S1 C1 C6 C22 2.5(3) . . . . ?
S2 C37 C38 C39 177.61(18) . . . . ?
S2 C37 C38 C43 -4.4(3) . . . . ?
S2 C37 C42 C41 -177.57(18) . . . . ?
S2 C37 C42 C58 3.3(3) . . . . ?
C1 C2 C3 C4 2.4(4) . . . . ?
C1 C2 C7 C8 89.2(3) . . . . ?
C1 C2 C7 C12 -89.5(3) . . . . ?
C1 C6 C22 Tm1 -4.5(3) . . . . ?
C1 C6 C22 C23 81.5(3) . . . . ?
C1 C6 C22 C27 -99.1(2) . . . . ?
C2 C1 C6 C5 3.5(3) . . . . ?
C2 C1 C6 C22 -176.5(2) . . . . ?
C2 C3 C4 C5 1.2(4) . . . . ?
C2 C7 C8 C9 -176.4(2) . . . . ?
C2 C7 C8 C13 3.8(3) . . . . ?
C2 C7 C12 C11 175.7(2) . . . . ?
C2 C7 C12 C19 -3.3(3) . . . . ?
C3 C2 C7 C8 -93.0(3) . . . . ?
C3 C2 C7 C12 88.3(3) . . . . ?
C3 C4 C5 C6 -2.4(4) . . . . ?
C4 C5 C6 C1 0.0(4) . . . . ?
C4 C5 C6 C22 -180.0(2) . . . . ?
C5 C6 C22 Tm1 175.57(17) . . . . ?
C5 C6 C22 C23 -98.5(3) . . . . ?
C5 C6 C22 C27 80.9(3) . . . . ?
C6 C1 C2 C3 -4.7(3) . . . . ?
C6 C1 C2 C7 173.1(2) . . . . ?
C6 C22 C23 Tm1 -112.21(17) . . . . ?
C6 C22 C23 C24 178.53(18) . . . . ?
C6 C22 C23 C28 1.8(3) . . . . ?
C6 C22 C27 C26 -177.46(18) . . . . ?
C6 C22 C27 C34 1.2(3) . . . . ?
C7 C2 C3 C4 -175.3(2) . . . . ?
C7 C8 C9 C10 0.4(3) . . . . ?
C7 C8 C13 C14 -115.8(3) . . . . ?
C7 C8 C13 C15 120.2(2) . . . . ?
C7 C12 C19 C20 -133.8(4) . . . . ?
C7 C12 C19 C21 103.6(4) . . . . ?
C7 C12 C19 C20A -97.9(5) . . . . ?
C7 C12 C19 C21A 131.4(4) . . . . ?
C8 C7 C12 C11 -3.0(3) . . . . ?
C8 C7 C12 C19 178.0(2) . . . . ?
C8 C9 C10 C11 -2.3(3) . . . . ?
C8 C9 C10 C16 178.2(2) . . . . ?
C9 C8 C13 C14 64.4(3) . . . . ?
C9 C8 C13 C15 -59.6(3) . . . . ?
C9 C10 C11 C12 1.5(4) . . . . ?
C9 C10 C16 C17 67.2(3) . . . . ?
C9 C10 C16 C18 -55.9(3) . . . . ?
C10 C11 C12 C7 1.1(4) . . . . ?
C10 C11 C12 C19 -179.8(2) . . . . ?
C11 C10 C16 C17 -112.3(3) . . . . ?
C11 C10 C16 C18 124.6(3) . . . . ?
C11 C12 C19 C20 47.2(5) . . . . ?
C11 C12 C19 C21 -75.5(4) . . . . ?
C11 C12 C19 C20A 83.0(5) . . . . ?
C11 C12 C19 C21A -47.6(4) . . . . ?
C12 C7 C8 C9 2.3(3) . . . . ?
C12 C7 C8 C13 -177.5(2) . . . . ?
C13 C8 C9 C10 -179.8(2) . . . . ?
C16 C10 C11 C12 -178.9(2) . . . . ?
C22 C23 C24 Tm1 69.75(17) . . . . ?
C22 C23 C24 C25 -2.0(3) . . . . ?
C22 C23 C28 C29 -132.2(2) . . . . ?
C22 C23 C28 C30 104.8(2) . . . . ?
C22 C27 C34 C35 -98.8(4) . . . . ?
C22 C27 C34 C36 134.9(3) . . . . ?
C22 C27 C34 C35A -146.8(6) . . . . ?
C22 C27 C34 C36A 93.8(4) . . . . ?
C23 C22 C27 C26 2.0(3) . . . . ?
C23 C22 C27 C34 -179.3(2) . . . . ?
C23 C24 C25 C26 3.6(3) . . . . ?
C23 C24 C25 C31 -173.99(19) . . . . ?
C24 C23 C28 C29 51.1(3) . . . . ?
C24 C23 C28 C30 -71.9(3) . . . . ?
C24 C25 C26 C27 -2.5(3) . . . . ?
C24 C25 C31 C32 50.6(3) . . . . ?
C24 C25 C31 C33 175.7(2) . . . . ?
C25 C26 C27 C22 -0.2(3) . . . . ?
C25 C26 C27 C34 -179.0(2) . . . . ?
C26 C25 C31 C32 -126.9(3) . . . . ?
C26 C25 C31 C33 -1.8(3) . . . . ?
C26 C27 C34 C35 79.9(4) . . . . ?
C26 C27 C34 C36 -46.4(4) . . . . ?
C26 C27 C34 C35A 31.9(7) . . . . ?
C26 C27 C34 C36A -87.5(4) . . . . ?
C27 C22 C23 Tm1 68.37(17) . . . . ?
C27 C22 C23 C24 -0.9(3) . . . . ?
C27 C22 C23 C28 -177.63(19) . . . . ?
C28 C23 C24 Tm1 -113.46(18) . . . . ?
C28 C23 C24 C25 174.82(19) . . . . ?
C31 C25 C26 C27 175.1(2) . . . . ?
C37 C38 C39 C40 0.8(4) . . . . ?
C37 C38 C43 C44 82.8(3) . . . . ?
C37 C38 C43 C48 -94.4(3) . . . . ?
C37 C42 C58 Tm1 -3.6(3) . . . . ?
C37 C42 C58 C59 83.8(3) . . . . ?
C37 C42 C58 C63 -97.1(3) . . . . ?
C38 C37 C42 C41 2.6(3) . . . . ?
C38 C37 C42 C58 -176.5(2) . . . . ?
C38 C39 C40 C41 0.9(4) . . . . ?
C38 C43 C44 C45 -175.0(2) . . . . ?
C38 C43 C44 C49 4.7(3) . . . . ?
C38 C43 C48 C47 174.50(19) . . . . ?
C38 C43 C48 C55 -2.7(3) . . . . ?
C39 C38 C43 C44 -99.3(3) . . . . ?
C39 C38 C43 C48 83.5(3) . . . . ?
C39 C40 C41 C42 -0.9(4) . . . . ?
C40 C41 C42 C37 -0.9(4) . . . . ?
C40 C41 C42 C58 178.2(2) . . . . ?
C41 C42 C58 Tm1 177.29(17) . . . . ?
C41 C42 C58 C59 -95.3(3) . . . . ?
C41 C42 C58 C63 83.8(3) . . . . ?
C42 C37 C38 C39 -2.6(3) . . . . ?
C42 C37 C38 C43 175.4(2) . . . . ?
C42 C58 C59 Tm1 -113.50(18) . . . . ?
C42 C58 C59 C60 177.47(19) . . . . ?
C42 C58 C59 C64 2.2(3) . . . . ?
C42 C58 C63 C62 -176.49(19) . . . . ?
C42 C58 C63 C70 0.9(3) . . . . ?
C43 C38 C39 C40 -177.1(2) . . . . ?
C43 C44 C45 C46 0.4(3) . . . . ?
C43 C44 C49 C50 -129.5(2) . . . . ?
C43 C44 C49 C51 105.9(3) . . . . ?
C43 C48 C55 C56 96.8(3) . . . . ?
C43 C48 C55 C57 -137.9(3) . . . . ?
C44 C43 C48 C47 -2.7(3) . . . . ?
C44 C43 C48 C55 -179.9(2) . . . . ?
C44 C45 C46 C47 -2.4(3) . . . . ?
C44 C45 C46 C52 177.9(2) . . . . ?
C45 C44 C49 C50 50.2(3) . . . . ?
C45 C44 C49 C51 -74.4(3) . . . . ?
C45 C46 C47 C48 1.9(3) . . . . ?
C45 C46 C52 C53 -49.7(4) . . . . ?
C45 C46 C52 C54 77.2(3) . . . . ?
C46 C47 C48 C43 0.6(3) . . . . ?
C46 C47 C48 C55 177.9(2) . . . . ?
C47 C46 C52 C53 130.7(3) . . . . ?
C47 C46 C52 C54 -102.5(3) . . . . ?
C47 C48 C55 C56 -80.4(3) . . . . ?
C47 C48 C55 C57 44.9(3) . . . . ?
C48 C43 C44 C45 2.2(3) . . . . ?
C48 C43 C44 C49 -178.1(2) . . . . ?
C49 C44 C45 C46 -179.3(2) . . . . ?
C52 C46 C47 C48 -178.4(2) . . . . ?
C58 C59 C60 Tm1 68.56(18) . . . . ?
C58 C59 C60 C61 -1.8(3) . . . . ?
C58 C59 C64 C65 99.9(3) . . . . ?
C58 C59 C64 C66 -135.4(2) . . . . ?
C58 C63 C70 C71 127.1(4) . . . . ?
C58 C63 C70 C72 -102.2(3) . . . . ?
C58 C63 C70 C71A 93.9(4) . . . . ?
C58 C63 C70 C72A -148.8(4) . . . . ?
C59 C58 C63 C62 2.6(3) . . . . ?
C59 C58 C63 C70 -179.9(2) . . . . ?
C59 C60 C61 C62 4.2(3) . . . . ?
C59 C60 C61 C67 -174.4(2) . . . . ?
C60 C59 C64 C65 -75.3(3) . . . . ?
C60 C59 C64 C66 49.3(3) . . . . ?
C60 C61 C62 C63 -3.2(3) . . . . ?
C60 C61 C67 C68 168.7(2) . . . . ?
C60 C61 C67 C69 43.2(3) . . . . ?
C61 C62 C63 C58 -0.2(3) . . . . ?
C61 C62 C63 C70 -177.6(2) . . . . ?
C62 C61 C67 C68 -9.8(3) . . . . ?
C62 C61 C67 C69 -135.3(3) . . . . ?
C62 C63 C70 C71 -55.5(4) . . . . ?
C62 C63 C70 C72 75.2(4) . . . . ?
C62 C63 C70 C71A -88.7(4) . . . . ?
C62 C63 C70 C72A 28.6(4) . . . . ?
C63 C58 C59 Tm1 67.37(18) . . . . ?
C63 C58 C59 C60 -1.7(3) . . . . ?
C63 C58 C59 C64 -176.9(2) . . . . ?
C64 C59 C60 Tm1 -116.10(19) . . . . ?
C64 C59 C60 C61 173.5(2) . . . . ?
C67 C61 C62 C63 175.4(2) . . . . ?
